data_4347024
loop_
_publ_author_name
'Rodr\'iguez-Rodr\'iguez, Aurora'
'Regueiro-Figueroa, Mart\'in'
'Esteban-G\'omez, David'
'Tripier, Rapha\"el'
'Tircs\'o, Gyula'
'K\'alm\'an, Ferenc Kriszti\'an'
'B\'enyei, Attila Csaba'
'T\'oth, Imre'
'de Blas, Andr\'es'
'Rodr\'iguez-Blas, Teresa'
'Platas-Iglesias, Carlos'

_publ_section_title
;
 Complexation of Ln(3+) Ions with Cyclam Dipicolinates: A Small Bridge
 that Makes Huge Differences in Structure, Equilibrium, and Kinetic
 Properties.
;
_journal_issue 5
_journal_name_full 'Inorganic chemistry'
_journal_page_first 2227
_journal_page_last 2239
_journal_paper_doi 10.1021/acs.inorgchem.5b02627
_journal_volume 55
_journal_year 2016
_chemical_compound_source 'synthesis as described'
_chemical_formula_moiety 'C39 H65 La N9 O10, C13 H19 N3 O2, 3(F6 P), 4(H2 O)'
_chemical_formula_sum 'C52 H92 F18 La N12 O16 P3'
_chemical_formula_weight 1715.19
_space_group_IT_number 14
_space_group_name_Hall '-P 2yn'
_space_group_name_H-M_alt 'P 1 21/n 1'
_symmetry_cell_setting monoclinic
_symmetry_Int_Tables_number 14
_symmetry_space_group_name_Hall '-P 2yn'
_symmetry_space_group_name_H-M 'P 1 21/n 1'
_atom_sites_solution_hydrogens mixed
_atom_sites_solution_primary direct
_atom_sites_solution_secondary difmap
_audit_conform_dict_location ftp://ftp.iucr.org/pub/cif_core.dic
_audit_conform_dict_name cif_core.dic
_audit_conform_dict_version 2.4.3
_audit_creation_date 2014-05-05T13:18:37-00:00
_audit_creation_method 'WinGX routine CIF_UPDATE'
_cell_angle_alpha 90
_cell_angle_beta 111.425(3)
_cell_angle_gamma 90
_cell_formula_units_Z 4
_cell_length_a 15.2720(8)
_cell_length_b 25.6660(13)
_cell_length_c 19.5730(10)
_cell_measurement_reflns_used 3244
_cell_measurement_temperature 100(2)
_cell_measurement_theta_max 17.2
_cell_measurement_theta_min 2.63
_cell_measurement_wavelength 0.71073
_cell_volume 7141.9(7)
_computing_cell_refinement 'SAINT V7.68A (Bruker: Madison, 2009 ) in Apex2 suite.'
_computing_data_collection 'Apex2, Bruker Instrument Service v2010, 1-2'
_computing_data_reduction 'SAINT and XPREP Version 2008/2 (Sheldrick, Bruker AXS Inc.)'
_computing_molecular_graphics 'ORTEP-3 for Windows (Farrugia, 2012)'
_computing_publication_material 'WinGX publication routines (Farrugia, 2012)'
_computing_structure_refinement 'SHELXL-2013 (Sheldrick, 2013)'
_computing_structure_solution 'SIR-2004 (Burla et al., 2005)'
_diffrn_ambient_temperature 100(2)
_diffrn_measured_fraction_theta_full 0.909
_diffrn_measured_fraction_theta_max 0.998
_diffrn_measurement_device_type 'BRUKER-NONIUS X8 APEX KAPPA CCD'
_diffrn_measurement_method 'omega and phi rotation with narrow frames'
_diffrn_radiation_probe x-ray
_diffrn_radiation_type MoK\a
_diffrn_radiation_wavelength 0.71073
_diffrn_reflns_av_R_equivalents 0.1842
_diffrn_reflns_Laue_measured_fraction_full 0.909
_diffrn_reflns_Laue_measured_fraction_max 0.998
_diffrn_reflns_limit_h_max 17
_diffrn_reflns_limit_h_min -17
_diffrn_reflns_limit_k_max 29
_diffrn_reflns_limit_k_min -29
_diffrn_reflns_limit_l_max 22
_diffrn_reflns_limit_l_min -22
_diffrn_reflns_number 163636
_diffrn_reflns_point_group_measured_fraction_full 0.909
_diffrn_reflns_point_group_measured_fraction_max 0.998
_diffrn_reflns_theta_full 25.242
_diffrn_reflns_theta_max 24.412
_diffrn_reflns_theta_min 2.259
_exptl_absorpt_coefficient_mu 0.782
_exptl_absorpt_correction_T_max 0.837
_exptl_absorpt_correction_T_min 0.727
_exptl_absorpt_correction_type multi-scan
_exptl_absorpt_process_details
;
        SADABS Version 2008/1 (Sheldrick, Bruker AXS Inc.)
;
_exptl_crystal_colour colourless
_exptl_crystal_density_diffrn 1.595
_exptl_crystal_density_method 'not measured'
_exptl_crystal_description prism
_exptl_crystal_F_000 3520
_exptl_crystal_size_max 0.25
_exptl_crystal_size_mid 0.19
_exptl_crystal_size_min 0.1
_refine_diff_density_max 0.926
_refine_diff_density_min -0.633
_refine_diff_density_rms 0.103
_refine_ls_extinction_method none
_refine_ls_goodness_of_fit_ref 1.032
_refine_ls_hydrogen_treatment mixed
_refine_ls_matrix_type full
_refine_ls_number_constraints 0
_refine_ls_number_parameters 971
_refine_ls_number_reflns 11737
_refine_ls_number_restraints 24
_refine_ls_restrained_S_all 1.031
_refine_ls_R_factor_all 0.093
_refine_ls_R_factor_gt 0.0531
_refine_ls_shift/su_max 0
_refine_ls_shift/su_mean 0
_refine_ls_structure_factor_coef Fsqd
_refine_ls_weighting_details 'w=1/[\s^2^(Fo^2^)+(0.0357P)^2^+21.8551P] where P=(Fo^2^+2Fc^2^)/3'
_refine_ls_weighting_scheme calc
_refine_ls_wR_factor_gt 0.1121
_refine_ls_wR_factor_ref 0.1309
_reflns_number_gt 7856
_reflns_number_total 11737
_reflns_threshold_expression 'I > 2\s(I)'
_cod_data_source_file ic5b02627_si_002.cif
_cod_data_source_block compound_5
_cod_original_sg_symbol_H-M 'P 21/n'
_cod_database_code 4347024
_shelx_estimated_absorpt_t_min 0.828
_shelx_estimated_absorpt_t_max 0.926

loop_
_symmetry_equiv_pos_as_xyz
'x, y, z'
'-x+1/2, y+1/2, -z+1/2'
'-x, -y, -z'
'x-1/2, -y-1/2, z-1/2'

loop_
_atom_site_label
_atom_site_type_symbol
_atom_site_fract_x
_atom_site_fract_y
_atom_site_fract_z
_atom_site_U_iso_or_equiv
_atom_site_adp_type
_atom_site_occupancy
_atom_site_calc_flag
La1 La 0.06703(2) 0.02508(2) 0.20502(2) 0.02433(10) Uani 1 d
C1 C 0.2088(4) 0.0750(2) 0.3355(3) 0.0239(12) Uani 1 d
C2 C 0.2802(4) 0.0976(2) 0.4048(3) 0.0262(13) Uani 1 d
C3 C 0.3436(4) 0.0653(2) 0.4555(3) 0.0358(15) Uani 1 d
H3 H 0.3444 0.0289 0.4469 0.043 Uiso 1 calc
C4 C 0.4055(5) 0.0873(2) 0.5187(3) 0.0429(16) Uani 1 d
H4 H 0.4482 0.066 0.5557 0.051 Uiso 1 calc
C5 C 0.4048(4) 0.1406(2) 0.5278(3) 0.0418(16) Uani 1 d
H5 H 0.4479 0.1565 0.5707 0.05 Uiso 1 calc
C6 C 0.3404(4) 0.1707(2) 0.4736(3) 0.0310(14) Uani 1 d
C7 C 0.3378(4) 0.2293(2) 0.4817(3) 0.0375(15) Uani 1 d
H7A H 0.2986 0.2378 0.5108 0.045 Uiso 1 calc
H7B H 0.4024 0.242 0.5093 0.045 Uiso 1 calc
C8 C 0.2202(4) 0.2901(2) 0.4057(3) 0.0396(16) Uani 1 d
H8A H 0.2059 0.3132 0.3625 0.047 Uiso 1 calc
H8B H 0.2355 0.3121 0.45 0.047 Uiso 1 calc
C9 C 0.1361(4) 0.2569(2) 0.3976(3) 0.0381(15) Uani 1 d
H9A H 0.1464 0.2387 0.4445 0.046 Uiso 1 calc
H9B H 0.0801 0.2795 0.3867 0.046 Uiso 1 calc
C10 C 0.1073(4) 0.2421(2) 0.2664(3) 0.0383(15) Uani 1 d
H10A H 0.1687 0.2567 0.2698 0.046 Uiso 1 calc
H10B H 0.0619 0.2713 0.2569 0.046 Uiso 1 calc
C11 C 0.0737(4) 0.2044(2) 0.2025(3) 0.0360(15) Uani 1 d
H11A H 0.1048 0.1703 0.2182 0.043 Uiso 1 calc
H11B H 0.005 0.1991 0.1878 0.043 Uiso 1 calc
C12 C 0.0943(4) 0.2236(2) 0.1382(3) 0.0391(16) Uani 1 d
H12A H 0.0626 0.2004 0.0959 0.047 Uiso 1 calc
H12B H 0.0665 0.2588 0.1252 0.047 Uiso 1 calc
C13 C 0.2456(4) 0.1779(2) 0.1653(3) 0.0387(15) Uani 1 d
H13A H 0.2207 0.1546 0.1223 0.046 Uiso 1 calc
H13B H 0.2349 0.161 0.2071 0.046 Uiso 1 calc
C14 C 0.3494(4) 0.1854(2) 0.1843(3) 0.0383(16) Uani 1 d
H14A H 0.3602 0.1944 0.1388 0.046 Uiso 1 calc
H14B H 0.3814 0.1518 0.2021 0.046 Uiso 1 calc
C15 C 0.3952(5) 0.2092(2) 0.3146(3) 0.0404(16) Uani 1 d
H15A H 0.4282 0.1753 0.3265 0.049 Uiso 1 calc
H15B H 0.3292 0.2032 0.3098 0.049 Uiso 1 calc
C16 C 0.4406(4) 0.2461(2) 0.3793(3) 0.0379(15) Uani 1 d
H16A H 0.4709 0.2251 0.4242 0.046 Uiso 1 calc
H16B H 0.4906 0.2663 0.3703 0.046 Uiso 1 calc
C17 C 0.3729(4) 0.2838(2) 0.3929(3) 0.0397(16) Uani 1 d
H17A H 0.4081 0.3077 0.4333 0.048 Uiso 1 calc
H17B H 0.3423 0.305 0.3482 0.048 Uiso 1 calc
C18 C 0.2046(5) 0.2538(2) 0.0858(3) 0.0381(15) Uani 1 d
H18A H 0.1478 0.2476 0.0415 0.046 Uiso 1 calc
H18B H 0.2599 0.2406 0.0764 0.046 Uiso 1 calc
C19 C 0.2156(4) 0.3108(2) 0.1022(3) 0.0354(15) Uani 1 d
C20 C 0.1549(5) 0.3474(3) 0.0592(4) 0.0528(19) Uani 1 d
H20 H 0.1042 0.3377 0.0158 0.063 Uiso 1 calc
C21 C 0.1695(6) 0.3987(3) 0.0807(5) 0.076(3) Uani 1 d
H21 H 0.1282 0.4249 0.0524 0.091 Uiso 1 calc
C22 C 0.2431(5) 0.4118(3) 0.1424(4) 0.063(2) Uani 1 d
H22 H 0.2527 0.4471 0.1581 0.076 Uiso 1 calc
C23 C 0.3038(4) 0.3734(2) 0.1821(3) 0.0378(15) Uani 1 d
C24 C 0.3905(4) 0.3862(2) 0.2478(3) 0.0285(13) Uani 1 d
C25 C 0.0345(4) 0.1855(2) 0.3348(4) 0.0453(17) Uani 1 d
H25A H -0.0209 0.208 0.3229 0.068 Uiso 1 calc
H25B H 0.047 0.1688 0.3825 0.068 Uiso 1 calc
H25C H 0.0229 0.1586 0.2968 0.068 Uiso 1 calc
C26 C 0.4930(5) 0.2370(3) 0.2445(4) 0.0501(18) Uani 1 d
H26A H 0.5219 0.2644 0.2806 0.075 Uiso 1 calc
H26B H 0.4909 0.2483 0.1961 0.075 Uiso 1 calc
H26C H 0.5303 0.205 0.2588 0.075 Uiso 1 calc
C27 C -0.0678(4) 0.0598(2) 0.2688(3) 0.0300(14) Uani 1 d
C28 C -0.1367(4) 0.0743(2) 0.3040(3) 0.0296(14) Uani 1 d
C29 C -0.1745(4) 0.1239(2) 0.2958(3) 0.0369(15) Uani 1 d
H29 H -0.16 0.149 0.266 0.044 Uiso 1 calc
C30 C -0.2343(4) 0.1358(2) 0.3325(3) 0.0381(15) Uani 1 d
H30 H -0.2612 0.1696 0.3285 0.046 Uiso 1 calc
C31 C -0.2544(4) 0.0983(2) 0.3749(3) 0.0362(15) Uani 1 d
H31 H -0.2954 0.1057 0.4002 0.043 Uiso 1 calc
C32 C -0.2128(4) 0.0481(3) 0.3802(3) 0.0347(15) Uani 1 d
C33 C -0.2288(4) 0.0058(3) 0.4273(3) 0.0389(16) Uani 1 d
H33A H -0.2589 0.0206 0.46 0.047 Uiso 1 calc
H33B H -0.2715 -0.0209 0.3958 0.047 Uiso 1 calc
C34 C -0.0979(6) 0.0037(3) 0.5440(4) 0.065(2) Uani 1 d
H34A H -0.0395 -0.0156 0.5715 0.078 Uiso 1 calc
H34B H -0.142 -0.001 0.5701 0.078 Uiso 1 calc
C35 C -0.0742(7) 0.0631(3) 0.5432(4) 0.083(3) Uani 1 d
H35A H -0.0455 0.0688 0.5059 0.099 Uiso 1 calc
H35B H -0.1338 0.083 0.5275 0.099 Uiso 1 calc
C36 C -0.1423(5) -0.0747(2) 0.4703(3) 0.0422(16) Uani 1 d
H36A H -0.1981 -0.0866 0.4803 0.051 Uiso 1 calc
H36B H -0.0856 -0.0883 0.5097 0.051 Uiso 1 calc
C37 C -0.1465(4) -0.0962(3) 0.3979(3) 0.0404(16) Uani 1 d
H37A H -0.1296 -0.1336 0.4043 0.048 Uiso 1 calc
H37B H -0.2122 -0.0937 0.3627 0.048 Uiso 1 calc
C38 C 0.0130(6) -0.0837(3) 0.3892(5) 0.080(3) Uani 1 d
H38A H 0.0171 -0.1222 0.3925 0.096 Uiso 1 calc
H38B H 0.0368 -0.0729 0.3506 0.096 Uiso 1 calc
C39 C -0.1230(8) -0.0845(3) 0.2834(5) 0.095(3) Uani 1 d
H39A H -0.0884 -0.0655 0.2578 0.143 Uiso 1 calc
H39B H -0.1899 -0.0754 0.262 0.143 Uiso 1 calc
H39C H -0.1155 -0.1221 0.2784 0.143 Uiso 1 calc
C40 C 0.2479(4) 0.4629(2) 0.4703(3) 0.0278(13) Uani 1 d
C41 C 0.1676(4) 0.4350(2) 0.4137(3) 0.0330(14) Uani 1 d
C42 C 0.1681(5) 0.4258(2) 0.3445(3) 0.0401(16) Uani 1 d
H42 H 0.22 0.4362 0.3318 0.048 Uiso 1 calc
C43 C 0.0905(5) 0.4009(2) 0.2934(4) 0.0481(18) Uani 1 d
H43 H 0.089 0.3935 0.2454 0.058 Uiso 1 calc
C44 C 0.0168(5) 0.3873(3) 0.3133(4) 0.0497(18) Uani 1 d
H44 H -0.0368 0.3705 0.2792 0.06 Uiso 1 calc
C45 C 0.0210(5) 0.3983(2) 0.3843(4) 0.0457(17) Uani 1 d
C46 C -0.0607(5) 0.3846(3) 0.4087(4) 0.056(2) Uani 1 d
H46A H -0.1178 0.3778 0.3649 0.067 Uiso 1 calc
H46B H -0.0453 0.3524 0.4386 0.067 Uiso 1 calc
C47 C -0.1601(5) 0.4582(3) 0.4122(5) 0.070(2) Uani 1 d
H47A H -0.1737 0.4818 0.4471 0.084 Uiso 1 calc
H47B H -0.2155 0.4354 0.3898 0.084 Uiso 1 calc
C48 C -0.0927(5) 0.4071(3) 0.5192(4) 0.055(2) Uani 1 d
H48A H -0.1404 0.379 0.5059 0.066 Uiso 1 calc
H48B H -0.1158 0.4357 0.542 0.066 Uiso 1 calc
C49 C -0.0019(5) 0.3867(3) 0.5728(4) 0.056(2) Uani 1 d
H49A H 0.0122 0.3529 0.555 0.068 Uiso 1 calc
H49B H -0.0091 0.3806 0.6204 0.068 Uiso 1 calc
C50 C 0.0654(5) 0.4721(3) 0.6207(4) 0.0507(18) Uani 1 d
H50A H 0.0495 0.4622 0.6636 0.061 Uiso 1 calc
H50B H 0.01 0.4904 0.5857 0.061 Uiso 1 calc
C51 C 0.1451(5) 0.5104(3) 0.6463(4) 0.063(2) Uani 1 d
H51A H 0.1337 0.5345 0.6817 0.076 Uiso 1 calc
H51B H 0.2037 0.491 0.673 0.076 Uiso 1 calc
C52 C 0.1674(5) 0.3946(3) 0.6305(4) 0.065(2) Uani 1 d
H52A H 0.2226 0.4145 0.6315 0.097 Uiso 1 calc
H52B H 0.1684 0.3601 0.6092 0.097 Uiso 1 calc
H52C H 0.1685 0.3905 0.6806 0.097 Uiso 1 calc
N1 N 0.2773(3) 0.14973(17) 0.4131(2) 0.0268(11) Uani 1 d
N2 N 0.3006(3) 0.25678(18) 0.4119(3) 0.0332(12) Uani 1 d
N3 N 0.1177(3) 0.21749(18) 0.3379(3) 0.0325(12) Uani 1 d
H3N H 0.1734 0.1937 0.3518 0.039 Uiso 1 calc
N4 N 0.1958(3) 0.22662(18) 0.1490(3) 0.0336(12) Uani 1 d
N5 N 0.3954(3) 0.22686(19) 0.2414(3) 0.0362(12) Uani 1 d
H5N H 0.3581 0.2598 0.2271 0.043 Uiso 1 calc
N6 N 0.2892(3) 0.32268(18) 0.1642(3) 0.0324(12) Uani 1 d
N7 N -0.1542(3) 0.03769(19) 0.3460(2) 0.0293(11) Uani 1 d
N8 N -0.1395(3) -0.01808(19) 0.4710(3) 0.0363(12) Uani 1 d
N9 N -0.0840(4) -0.0697(2) 0.3654(3) 0.0465(14) Uani 1 d
H9N H -0.0892 -0.0311 0.3701 0.056 Uiso 1 calc
N10 N 0.0963(3) 0.42049(18) 0.4346(3) 0.0349(12) Uani 1 d
N11 N -0.0800(4) 0.4266(2) 0.4517(4) 0.0583(17) Uani 1 d
N12 N 0.0794(3) 0.4230(2) 0.5846(3) 0.0419(13) Uani 1 d
H12N H 0.0833 0.4318 0.536 0.05 Uiso 1 calc
O1 O 0.1535(3) 0.10441(14) 0.2890(2) 0.0313(9) Uani 1 d
O2 O 0.2077(3) 0.02652(15) 0.3278(2) 0.0330(9) Uani 1 d
O3 O 0.4407(3) 0.34981(15) 0.2833(2) 0.0387(11) Uani 1 d
O4 O 0.0916(3) -0.06606(15) 0.2378(2) 0.0363(10) Uani 1 d
O5 O -0.0152(2) 0.02090(15) 0.29490(19) 0.0288(9) Uani 1 d
O6 O -0.0624(2) 0.08667(15) 0.2168(2) 0.0291(9) Uani 1 d
O7 O 0.2733(3) 0.44945(15) 0.5357(2) 0.0331(9) Uani 1 d
O8 O 0.2837(3) 0.50029(16) 0.4470(2) 0.0340(10) Uani 1 d
F18 F -0.0207(5) 0.21592(19) 0.5883(2) 0.111(2) Uani 1 d
O9 O 0.0617(3) -0.02174(17) 0.0878(2) 0.0344(9) Uani 1 d
H91 H 0.103(3) -0.021(3) 0.069(3) 0.052 Uiso 1 d
H92 H 0.018(3) -0.040(2) 0.060(3) 0.052 Uiso 1 d
O10 O 0.0244(3) 0.09424(16) 0.1086(2) 0.0331(10) Uani 1 d
H101 H -0.027(3) 0.110(2) 0.094(3) 0.05 Uiso 1 d
H102 H 0.047(4) 0.094(3) 0.077(2) 0.05 Uiso 1 d
O11 O 0.2203(3) 0.03823(16) 0.1827(2) 0.0325(10) Uani 1 d
H111 H 0.269(3) 0.049(2) 0.215(2) 0.049 Uiso 1 d
H112 H 0.238(4) 0.026(2) 0.150(2) 0.049 Uiso 1 d
O12 O -0.0982(3) -0.01180(15) 0.1376(2) 0.0319(9) Uani 1 d
H121 H -0.138(3) 0.0044(18) 0.103(2) 0.048 Uiso 1 d
H122 H -0.111(4) -0.0433(9) 0.129(3) 0.048 Uiso 1 d
O1W O 0.0917(3) 0.08276(16) -0.0012(2) 0.0338(10) Uani 1 d
H11W H 0.134(3) 0.0599(18) 0.014(3) 0.051 Uiso 1 d
H12W H 0.105(4) 0.100(2) -0.033(3) 0.051 Uiso 1 d
O2W O -0.1413(3) 0.14890(17) 0.0665(2) 0.0387(10) Uani 1 d
H21W H -0.173(4) 0.1217(16) 0.066(3) 0.058 Uiso 1 d
H22W H -0.140(5) 0.164(2) 0.104(2) 0.058 Uiso 1 d
O3W O 0.6102(3) 0.37844(16) 0.3781(2) 0.0365(10) Uani 1 d
H31W H 0.5557(19) 0.371(2) 0.350(3) 0.055 Uiso 1 d
H32W H 0.645(3) 0.3554(19) 0.372(3) 0.055 Uiso 1 d
O4W O 0.7179(4) 0.2994(2) 0.3527(3) 0.0668(15) Uani 1 d
H41W H 0.766(4) 0.287(3) 0.385(3) 0.1 Uiso 1 d
H42W H 0.732(5) 0.313(3) 0.320(3) 0.1 Uiso 1 d
F1 F 0.5234(2) 0.09770(13) 0.2771(2) 0.0475(9) Uani 1 d
F2 F 0.4278(2) 0.03268(15) 0.21708(19) 0.0483(10) Uani 1 d
F3 F 0.5713(2) 0.01416(15) 0.2998(2) 0.0525(10) Uani 1 d
F4 F 0.3924(2) 0.07879(13) 0.30089(19) 0.0427(9) Uani 1 d
F5 F 0.5368(3) 0.06043(17) 0.3849(2) 0.0582(11) Uani 1 d
F6 F 0.4405(3) -0.00447(15) 0.3243(2) 0.0576(11) Uani 1 d
P1 P 0.48317(11) 0.04620(7) 0.30175(9) 0.0358(4) Uani 1 d
F7 F -0.1956(4) 0.33759(19) 0.2074(3) 0.129(3) Uani 1 d
F8 F -0.1350(4) 0.2665(2) 0.2678(2) 0.1021(19) Uani 1 d
F9 F -0.1076(3) 0.2856(2) 0.1670(3) 0.1008(18) Uani 1 d
F10 F -0.1990(4) 0.21963(17) 0.1646(3) 0.1027(19) Uani 1 d
F11 F -0.2618(3) 0.29136(17) 0.1037(2) 0.0676(12) Uani 1 d
F12 F -0.2904(4) 0.2738(3) 0.2026(3) 0.134(3) Uani 1 d
P2 P -0.20020(14) 0.27818(8) 0.18538(10) 0.0509(5) Uani 1 d
F13 F -0.1157(3) 0.27992(14) 0.5228(2) 0.0626(12) Uani 1 d
F14 F -0.0110(3) 0.18211(15) 0.4873(2) 0.0728(13) Uani 1 d
F15 F -0.1046(4) 0.2446(2) 0.4213(2) 0.0910(17) Uani 1 d
F16 F -0.1499(4) 0.19529(18) 0.4972(3) 0.1019(19) Uani 1 d
F17 F 0.0246(3) 0.26560(16) 0.5127(3) 0.0826(15) Uani 1 d
P3 P -0.06280(14) 0.23064(7) 0.50537(10) 0.0444(5) Uani 1 d

loop_
_atom_site_aniso_label
_atom_site_aniso_U_11
_atom_site_aniso_U_22
_atom_site_aniso_U_33
_atom_site_aniso_U_23
_atom_site_aniso_U_13
_atom_site_aniso_U_12
La1 0.02552(18) 0.01880(17) 0.02899(18) 0.00060(16) 0.01034(13) 0.00024(16)
C1 0.025(3) 0.021(3) 0.029(3) 0.001(3) 0.014(3) -0.005(3)
C2 0.027(3) 0.026(3) 0.027(3) 0.001(3) 0.012(3) 0.005(3)
C3 0.043(4) 0.029(3) 0.030(3) 0.000(3) 0.007(3) 0.007(3)
C4 0.050(4) 0.036(4) 0.034(4) 0.004(3) 0.005(3) 0.008(3)
C5 0.046(4) 0.038(4) 0.032(4) -0.009(3) 0.004(3) -0.004(3)
C6 0.035(3) 0.031(3) 0.027(3) -0.005(3) 0.012(3) -0.003(3)
C7 0.045(4) 0.026(3) 0.037(4) -0.009(3) 0.009(3) -0.004(3)
C8 0.054(4) 0.023(3) 0.037(4) -0.009(3) 0.012(3) 0.004(3)
C9 0.040(4) 0.028(3) 0.044(4) -0.011(3) 0.013(3) 0.005(3)
C10 0.037(4) 0.026(3) 0.046(4) -0.006(3) 0.009(3) 0.005(3)
C11 0.034(3) 0.027(3) 0.041(4) -0.004(3) 0.006(3) -0.002(3)
C12 0.041(4) 0.024(3) 0.046(4) 0.000(3) 0.008(3) -0.001(3)
C13 0.049(4) 0.027(3) 0.037(4) 0.006(3) 0.011(3) -0.004(3)
C14 0.058(4) 0.027(3) 0.028(3) -0.001(3) 0.012(3) 0.011(3)
C15 0.050(4) 0.031(4) 0.042(4) 0.002(3) 0.019(3) -0.005(3)
C16 0.048(4) 0.032(4) 0.037(4) 0.002(3) 0.020(3) -0.002(3)
C17 0.042(4) 0.027(3) 0.044(4) -0.007(3) 0.008(3) -0.009(3)
C18 0.047(4) 0.035(4) 0.031(3) -0.001(3) 0.012(3) -0.007(3)
C19 0.037(4) 0.029(3) 0.037(4) -0.004(3) 0.010(3) -0.011(3)
C20 0.048(4) 0.038(4) 0.053(4) 0.013(4) -0.005(3) -0.010(3)
C21 0.064(5) 0.028(4) 0.090(6) 0.010(4) -0.024(5) -0.005(4)
C22 0.060(5) 0.023(4) 0.077(5) 0.011(4) -0.010(4) -0.007(3)
C23 0.037(4) 0.020(3) 0.050(4) 0.003(3) 0.009(3) -0.003(3)
C24 0.032(3) 0.018(3) 0.034(3) -0.003(3) 0.010(3) -0.009(3)
C25 0.035(4) 0.038(4) 0.070(5) -0.007(3) 0.027(3) -0.001(3)
C26 0.054(4) 0.042(4) 0.059(5) 0.007(4) 0.027(4) 0.001(4)
C27 0.035(3) 0.026(3) 0.030(3) 0.001(3) 0.013(3) -0.003(3)
C28 0.022(3) 0.037(4) 0.027(3) -0.002(3) 0.006(2) 0.001(3)
C29 0.039(4) 0.032(4) 0.041(4) 0.003(3) 0.017(3) 0.002(3)
C30 0.035(4) 0.032(4) 0.046(4) -0.007(3) 0.013(3) 0.006(3)
C31 0.031(3) 0.043(4) 0.035(4) -0.001(3) 0.012(3) 0.004(3)
C32 0.016(3) 0.064(4) 0.019(3) -0.003(3) 0.001(2) -0.009(3)
C33 0.037(4) 0.052(4) 0.036(4) 0.005(3) 0.023(3) -0.010(3)
C34 0.092(6) 0.046(4) 0.036(4) -0.004(4) -0.001(4) 0.001(4)
C35 0.133(8) 0.030(4) 0.041(4) -0.008(4) -0.021(5) 0.037(5)
C36 0.057(4) 0.032(4) 0.035(4) 0.005(3) 0.013(3) -0.017(3)
C37 0.042(4) 0.037(4) 0.040(4) 0.001(3) 0.012(3) -0.014(3)
C38 0.075(6) 0.042(5) 0.115(8) 0.017(5) 0.027(6) -0.002(4)
C39 0.194(11) 0.049(5) 0.085(7) -0.014(5) 0.099(7) -0.036(6)
C40 0.023(3) 0.020(3) 0.042(4) 0.001(3) 0.015(3) 0.009(2)
C41 0.037(4) 0.023(3) 0.035(4) 0.002(3) 0.010(3) 0.004(3)
C42 0.053(4) 0.022(3) 0.049(4) 0.006(3) 0.023(3) 0.005(3)
C43 0.073(5) 0.022(3) 0.040(4) -0.003(3) 0.010(4) -0.009(3)
C44 0.051(4) 0.029(4) 0.052(5) 0.000(3) -0.001(4) -0.004(3)
C45 0.045(4) 0.031(4) 0.048(4) -0.007(3) 0.001(3) -0.008(3)
C46 0.038(4) 0.050(5) 0.073(5) -0.005(4) 0.012(4) -0.016(4)
C47 0.043(5) 0.058(5) 0.100(7) -0.012(5) 0.015(4) -0.001(4)
C48 0.046(4) 0.037(4) 0.090(6) -0.003(4) 0.034(4) -0.005(3)
C49 0.070(5) 0.037(4) 0.072(5) 0.007(4) 0.038(4) -0.004(4)
C50 0.047(4) 0.039(4) 0.074(5) 0.001(4) 0.031(4) 0.001(4)
C51 0.044(4) 0.079(6) 0.054(5) 0.011(4) 0.004(4) -0.007(4)
C52 0.067(5) 0.066(5) 0.072(5) 0.032(4) 0.036(4) 0.027(4)
N1 0.036(3) 0.021(3) 0.025(3) -0.002(2) 0.014(2) 0.000(2)
N2 0.038(3) 0.023(3) 0.035(3) -0.003(2) 0.009(2) 0.000(2)
N3 0.030(3) 0.025(3) 0.043(3) -0.003(2) 0.013(2) 0.005(2)
N4 0.040(3) 0.023(3) 0.037(3) -0.001(2) 0.013(2) -0.006(2)
N5 0.044(3) 0.030(3) 0.037(3) 0.008(2) 0.016(2) 0.005(2)
N6 0.037(3) 0.021(3) 0.040(3) 0.001(2) 0.015(2) -0.004(2)
N7 0.026(3) 0.040(3) 0.024(2) 0.005(2) 0.011(2) -0.002(2)
N8 0.036(3) 0.036(3) 0.031(3) 0.001(2) 0.006(2) -0.008(2)
N9 0.056(4) 0.027(3) 0.068(4) 0.008(3) 0.036(3) -0.004(3)
N10 0.031(3) 0.025(3) 0.045(3) -0.001(2) 0.009(2) -0.002(2)
N11 0.029(3) 0.040(4) 0.095(5) -0.010(4) 0.009(3) -0.002(3)
N12 0.037(3) 0.047(3) 0.048(3) 0.006(3) 0.024(3) -0.005(3)
O1 0.040(2) 0.019(2) 0.030(2) 0.0004(18) 0.0070(19) 0.0039(19)
O2 0.039(2) 0.019(2) 0.034(2) -0.0004(19) 0.0048(18) 0.0026(19)
O3 0.039(2) 0.021(2) 0.046(3) 0.005(2) 0.004(2) 0.000(2)
O4 0.035(2) 0.020(2) 0.056(3) 0.009(2) 0.020(2) 0.0085(18)
O5 0.028(2) 0.027(2) 0.033(2) 0.0078(19) 0.0125(17) 0.0050(19)
O6 0.031(2) 0.027(2) 0.030(2) 0.0039(18) 0.0112(18) 0.0037(18)
O7 0.030(2) 0.033(2) 0.033(2) 0.0028(19) 0.0076(19) -0.0009(19)
O8 0.030(2) 0.034(2) 0.039(2) -0.003(2) 0.0148(19) -0.0042(19)
F18 0.225(7) 0.062(3) 0.047(3) 0.012(2) 0.051(4) 0.026(4)
O9 0.033(2) 0.037(2) 0.038(2) -0.013(2) 0.0187(19) -0.007(2)
O10 0.038(2) 0.031(2) 0.034(2) 0.006(2) 0.018(2) 0.009(2)
O11 0.026(2) 0.038(3) 0.032(2) -0.0094(19) 0.0091(18) -0.0032(19)
O12 0.026(2) 0.028(2) 0.039(2) 0.0019(19) 0.0089(18) -0.0006(18)
O1W 0.036(2) 0.032(3) 0.035(2) 0.0070(19) 0.016(2) 0.0017(19)
O2W 0.044(3) 0.035(3) 0.036(3) -0.001(2) 0.013(2) 0.000(2)
O3W 0.037(2) 0.033(3) 0.039(3) -0.006(2) 0.013(2) 0.004(2)
O4W 0.062(4) 0.075(4) 0.069(4) 0.000(3) 0.031(3) 0.024(3)
F1 0.037(2) 0.037(2) 0.071(3) 0.0073(19) 0.0229(19) -0.0068(17)
F2 0.0321(19) 0.063(3) 0.045(2) -0.0117(19) 0.0085(16) -0.0041(18)
F3 0.0301(19) 0.054(3) 0.069(3) 0.004(2) 0.0134(18) 0.0091(18)
F4 0.0337(19) 0.040(2) 0.058(2) -0.0007(18) 0.0203(17) 0.0010(17)
F5 0.048(2) 0.077(3) 0.042(2) -0.005(2) 0.0074(18) -0.011(2)
F6 0.056(2) 0.039(2) 0.077(3) 0.015(2) 0.024(2) -0.0060(19)
P1 0.0306(9) 0.0324(9) 0.0414(10) 0.0008(8) 0.0095(7) -0.0019(7)
F7 0.119(5) 0.057(3) 0.129(5) -0.032(3) -0.051(4) 0.039(3)
F8 0.122(4) 0.127(5) 0.043(3) 0.004(3) 0.013(3) 0.067(4)
F9 0.052(3) 0.148(5) 0.096(4) 0.033(4) 0.021(3) 0.012(3)
F10 0.179(6) 0.039(3) 0.086(4) -0.003(3) 0.043(4) 0.010(3)
F11 0.063(3) 0.082(3) 0.049(2) -0.002(2) 0.010(2) 0.031(2)
F12 0.086(4) 0.255(9) 0.079(4) -0.029(4) 0.052(3) -0.024(5)
P2 0.0552(12) 0.0457(11) 0.0474(11) -0.0040(9) 0.0136(9) 0.0184(9)
F13 0.089(3) 0.030(2) 0.097(3) -0.004(2) 0.068(3) 0.003(2)
F14 0.115(4) 0.046(3) 0.073(3) 0.007(2) 0.053(3) 0.027(3)
F15 0.109(4) 0.106(4) 0.057(3) 0.023(3) 0.029(3) 0.052(3)
F16 0.115(4) 0.055(3) 0.169(5) -0.033(3) 0.091(4) -0.028(3)
F17 0.071(3) 0.047(3) 0.143(5) -0.011(3) 0.055(3) 0.006(2)
P3 0.0659(12) 0.0323(10) 0.0439(10) 0.0035(8) 0.0304(9) 0.0043(9)

loop_
_atom_type_symbol
_atom_type_description
_atom_type_scat_dispersion_real
_atom_type_scat_dispersion_imag
_atom_type_scat_source
C C 0.0033 0.0016 'International Tables Vol C Tables 4.2.6.8 and 6.1.1.4'
H H 0 0 'International Tables Vol C Tables 4.2.6.8 and 6.1.1.4'
N N 0.0061 0.0033 'International Tables Vol C Tables 4.2.6.8 and 6.1.1.4'
O O 0.0106 0.006 'International Tables Vol C Tables 4.2.6.8 and 6.1.1.4'
F F 0.0171 0.0103 'International Tables Vol C Tables 4.2.6.8 and 6.1.1.4'
P P 0.1023 0.0942 'International Tables Vol C Tables 4.2.6.8 and 6.1.1.4'
La La -0.2871 2.4523 'International Tables Vol C Tables 4.2.6.8 and 6.1.1.4'

loop_
_geom_angle_atom_site_label_1
_geom_angle_atom_site_label_2
_geom_angle_atom_site_label_3
_geom_angle
_geom_angle_site_symmetry_1
_geom_angle_site_symmetry_3
_geom_angle_publ_flag
O4 La1 O10 149.31(14) . . y
O4 La1 O5 80.91(13) . . y
O10 La1 O5 120.07(12) . . y
O4 La1 O11 96.29(13) . . y
O10 La1 O11 77.24(13) . . y
O5 La1 O11 148.19(12) . . y
O4 La1 O12 78.92(13) . . y
O10 La1 O12 86.40(13) . . y
O5 La1 O12 72.22(13) . . y
O11 La1 O12 138.70(13) . . y
O4 La1 O9 74.62(14) . . y
O10 La1 O9 75.09(14) . . y
O5 La1 O9 138.28(12) . . y
O11 La1 O9 68.94(12) . . y
O12 La1 O9 70.28(13) . . y
O4 La1 O2 76.73(13) . . y
O10 La1 O2 126.44(13) . . y
O5 La1 O2 78.87(12) . . y
O11 La1 O2 69.73(13) . . y
O12 La1 O2 144.61(13) . . y
O9 La1 O2 125.81(13) . . y
O4 La1 O6 127.79(12) . . y
O10 La1 O6 68.83(12) . . y
O5 La1 O6 51.25(12) . . y
O11 La1 O6 134.97(12) . . y
O12 La1 O6 68.51(12) . . y
O9 La1 O6 125.86(12) . . y
O2 La1 O6 108.09(12) . . y
O4 La1 O1 125.84(13) . . y
O10 La1 O1 81.72(13) . . y
O5 La1 O1 82.04(12) . . y
O11 La1 O1 74.00(12) . . y
O12 La1 O1 141.06(12) . . y
O9 La1 O1 139.61(12) . . y
O2 La1 O1 49.60(12) . . y
O6 La1 O1 72.62(12) . . y
O4 La1 C27 104.40(15) . . y
O10 La1 C27 94.37(15) . . y
O5 La1 C27 25.69(13) . . y
O11 La1 C27 150.29(14) . . y
O12 La1 C27 67.45(14) . . y
O9 La1 C27 136.96(14) . . y
O2 La1 C27 94.31(14) . . y
O6 La1 C27 25.57(13) . . y
O1 La1 C27 76.62(14) . . y
O4 La1 C1 101.25(14) . . y
O10 La1 C1 104.53(14) . . y
O5 La1 C1 79.03(13) . . y
O11 La1 C1 70.41(13) . . y
O12 La1 C1 150.88(14) . . y
O9 La1 C1 138.32(13) . . y
O2 La1 C1 24.81(13) . . y
O6 La1 C1 90.05(13) . . y
O1 La1 C1 24.79(12) . . y
C27 La1 C1 84.64(15) . . y
O1 C1 O2 122.6(5) . . ?
O1 C1 C2 119.8(5) . . ?
O2 C1 C2 117.6(5) . . ?
O1 C1 La1 63.0(3) . . ?
O2 C1 La1 59.7(3) . . ?
C2 C1 La1 176.5(4) . . ?
N1 C2 C3 123.6(5) . . ?
N1 C2 C1 116.4(5) . . ?
C3 C2 C1 120.1(5) . . ?
C4 C3 C2 118.2(6) . . ?
C4 C3 H3 120.9 . . ?
C2 C3 H3 120.9 . . ?
C3 C4 C5 119.1(6) . . ?
C3 C4 H4 120.4 . . ?
C5 C4 H4 120.4 . . ?
C4 C5 C6 119.4(6) . . ?
C4 C5 H5 120.3 . . ?
C6 C5 H5 120.3 . . ?
N1 C6 C5 122.1(5) . . ?
N1 C6 C7 117.1(5) . . ?
C5 C6 C7 120.8(5) . . ?
N2 C7 C6 113.5(5) . . ?
N2 C7 H7A 108.9 . . ?
C6 C7 H7A 108.9 . . ?
N2 C7 H7B 108.9 . . ?
C6 C7 H7B 108.9 . . ?
H7A C7 H7B 107.7 . . ?
N2 C8 C9 109.7(5) . . ?
N2 C8 H8A 109.7 . . ?
C9 C8 H8A 109.7 . . ?
N2 C8 H8B 109.7 . . ?
C9 C8 H8B 109.7 . . ?
H8A C8 H8B 108.2 . . ?
N3 C9 C8 112.1(5) . . ?
N3 C9 H9A 109.2 . . ?
C8 C9 H9A 109.2 . . ?
N3 C9 H9B 109.2 . . ?
C8 C9 H9B 109.2 . . ?
H9A C9 H9B 107.9 . . ?
N3 C10 C11 113.1(5) . . ?
N3 C10 H10A 109 . . ?
C11 C10 H10A 109 . . ?
N3 C10 H10B 109 . . ?
C11 C10 H10B 109 . . ?
H10A C10 H10B 107.8 . . ?
C12 C11 C10 111.9(5) . . ?
C12 C11 H11A 109.2 . . ?
C10 C11 H11A 109.2 . . ?
C12 C11 H11B 109.2 . . ?
C10 C11 H11B 109.2 . . ?
H11A C11 H11B 107.9 . . ?
N4 C12 C11 115.3(5) . . ?
N4 C12 H12A 108.4 . . ?
C11 C12 H12A 108.4 . . ?
N4 C12 H12B 108.4 . . ?
C11 C12 H12B 108.4 . . ?
H12A C12 H12B 107.5 . . ?
N4 C13 C14 111.6(5) . . ?
N4 C13 H13A 109.3 . . ?
C14 C13 H13A 109.3 . . ?
N4 C13 H13B 109.3 . . ?
C14 C13 H13B 109.3 . . ?
H13A C13 H13B 108 . . ?
C13 C14 N5 115.7(5) . . ?
C13 C14 H14A 108.4 . . ?
N5 C14 H14A 108.4 . . ?
C13 C14 H14B 108.4 . . ?
N5 C14 H14B 108.4 . . ?
H14A C14 H14B 107.4 . . ?
N5 C15 C16 116.4(5) . . ?
N5 C15 H15A 108.2 . . ?
C16 C15 H15A 108.2 . . ?
N5 C15 H15B 108.2 . . ?
C16 C15 H15B 108.2 . . ?
H15A C15 H15B 107.4 . . ?
C17 C16 C15 114.2(5) . . ?
C17 C16 H16A 108.7 . . ?
C15 C16 H16A 108.7 . . ?
C17 C16 H16B 108.7 . . ?
C15 C16 H16B 108.7 . . ?
H16A C16 H16B 107.6 . . ?
N2 C17 C16 111.8(5) . . ?
N2 C17 H17A 109.3 . . ?
C16 C17 H17A 109.3 . . ?
N2 C17 H17B 109.3 . . ?
C16 C17 H17B 109.3 . . ?
H17A C17 H17B 107.9 . . ?
N4 C18 C19 108.8(5) . . ?
N4 C18 H18A 109.9 . . ?
C19 C18 H18A 109.9 . . ?
N4 C18 H18B 109.9 . . ?
C19 C18 H18B 109.9 . . ?
H18A C18 H18B 108.3 . . ?
N6 C19 C20 123.4(6) . . ?
N6 C19 C18 113.8(5) . . ?
C20 C19 C18 122.8(6) . . ?
C19 C20 C21 118.0(6) . . ?
C19 C20 H20 121 . . ?
C21 C20 H20 121 . . ?
C22 C21 C20 119.9(7) . . ?
C22 C21 H21 120 . . ?
C20 C21 H21 120 . . ?
C21 C22 C23 119.4(7) . . ?
C21 C22 H22 120.3 . . ?
C23 C22 H22 120.3 . . ?
N6 C23 C22 122.0(6) . . ?
N6 C23 C24 116.3(5) . . ?
C22 C23 C24 121.7(5) . . ?
O3 C24 O4 124.3(5) . 2 ?
O3 C24 C23 118.8(5) . . ?
O4 C24 C23 116.9(5) 2 . ?
N3 C25 H25A 109.5 . . ?
N3 C25 H25B 109.5 . . ?
H25A C25 H25B 109.5 . . ?
N3 C25 H25C 109.5 . . ?
H25A C25 H25C 109.5 . . ?
H25B C25 H25C 109.5 . . ?
N5 C26 H26A 109.5 . . ?
N5 C26 H26B 109.5 . . ?
H26A C26 H26B 109.5 . . ?
N5 C26 H26C 109.5 . . ?
H26A C26 H26C 109.5 . . ?
H26B C26 H26C 109.5 . . ?
O6 C27 O5 122.7(5) . . ?
O6 C27 C28 120.0(5) . . ?
O5 C27 C28 117.2(5) . . ?
O6 C27 La1 63.6(3) . . ?
O5 C27 La1 59.2(3) . . ?
C28 C27 La1 176.3(4) . . ?
N7 C28 C29 123.3(5) . . ?
N7 C28 C27 116.0(5) . . ?
C29 C28 C27 120.6(5) . . ?
C28 C29 C30 118.1(6) . . ?
C28 C29 H29 121 . . ?
C30 C29 H29 121 . . ?
C31 C30 C29 119.3(6) . . ?
C31 C30 H30 120.3 . . ?
C29 C30 H30 120.3 . . ?
C30 C31 C32 119.1(6) . . ?
C30 C31 H31 120.5 . . ?
C32 C31 H31 120.5 . . ?
N7 C32 C31 120.8(6) . . ?
N7 C32 C33 117.0(6) . . ?
C31 C32 C33 122.1(5) . . ?
N8 C33 C32 109.8(5) . . ?
N8 C33 H33A 109.7 . . ?
C32 C33 H33A 109.7 . . ?
N8 C33 H33B 109.7 . . ?
C32 C33 H33B 109.7 . . ?
H33A C33 H33B 108.2 . . ?
N8 C34 C35 112.7(6) . . ?
N8 C34 H34A 109.1 . . ?
C35 C34 H34A 109.1 . . ?
N8 C34 H34B 109.1 . . ?
C35 C34 H34B 109.1 . . ?
H34A C34 H34B 107.8 . . ?
C38 C35 C34 115.5(6) 3_556 . ?
C38 C35 H35A 108.4 3_556 . ?
C34 C35 H35A 108.4 . . ?
C38 C35 H35B 108.4 3_556 . ?
C34 C35 H35B 108.4 . . ?
H35A C35 H35B 107.5 . . ?
N8 C36 C37 111.5(5) . . ?
N8 C36 H36A 109.3 . . ?
C37 C36 H36A 109.3 . . ?
N8 C36 H36B 109.3 . . ?
C37 C36 H36B 109.3 . . ?
H36A C36 H36B 108 . . ?
N9 C37 C36 115.0(5) . . ?
N9 C37 H37A 108.5 . . ?
C36 C37 H37A 108.5 . . ?
N9 C37 H37B 108.5 . . ?
C36 C37 H37B 108.5 . . ?
H37A C37 H37B 107.5 . . ?
C35 C38 N9 117.6(8) 3_556 . ?
C35 C38 H38A 107.9 3_556 . ?
N9 C38 H38A 107.9 . . ?
C35 C38 H38B 107.9 3_556 . ?
N9 C38 H38B 107.9 . . ?
H38A C38 H38B 107.2 . . ?
N9 C39 H39A 109.5 . . ?
N9 C39 H39B 109.5 . . ?
H39A C39 H39B 109.5 . . ?
N9 C39 H39C 109.5 . . ?
H39A C39 H39C 109.5 . . ?
H39B C39 H39C 109.5 . . ?
O7 C40 O8 124.5(5) . . ?
O7 C40 C41 119.4(5) . . ?
O8 C40 C41 116.0(5) . . ?
N10 C41 C42 123.1(6) . . ?
N10 C41 C40 116.1(5) . . ?
C42 C41 C40 120.7(6) . . ?
C41 C42 C43 118.3(6) . . ?
C41 C42 H42 120.8 . . ?
C43 C42 H42 120.8 . . ?
C44 C43 C42 119.1(7) . . ?
C44 C43 H43 120.5 . . ?
C42 C43 H43 120.5 . . ?
C43 C44 C45 119.4(6) . . ?
C43 C44 H44 120.3 . . ?
C45 C44 H44 120.3 . . ?
N10 C45 C44 122.2(6) . . ?
N10 C45 C46 116.5(6) . . ?
C44 C45 C46 121.3(6) . . ?
N11 C46 C45 111.7(6) . . ?
N11 C46 H46A 109.3 . . ?
C45 C46 H46A 109.3 . . ?
N11 C46 H46B 109.3 . . ?
C45 C46 H46B 109.3 . . ?
H46A C46 H46B 107.9 . . ?
N11 C47 C51 112.3(7) . 3_566 ?
N11 C47 H47A 109.1 . . ?
C51 C47 H47A 109.1 3_566 . ?
N11 C47 H47B 109.1 . . ?
C51 C47 H47B 109.1 3_566 . ?
H47A C47 H47B 107.9 . . ?
N11 C48 C49 110.6(6) . . ?
N11 C48 H48A 109.5 . . ?
C49 C48 H48A 109.5 . . ?
N11 C48 H48B 109.5 . . ?
C49 C48 H48B 109.5 . . ?
H48A C48 H48B 108.1 . . ?
C48 C49 N12 113.3(6) . . ?
C48 C49 H49A 108.9 . . ?
N12 C49 H49A 108.9 . . ?
C48 C49 H49B 108.9 . . ?
N12 C49 H49B 108.9 . . ?
H49A C49 H49B 107.7 . . ?
N12 C50 C51 118.1(6) . . ?
N12 C50 H50A 107.8 . . ?
C51 C50 H50A 107.8 . . ?
N12 C50 H50B 107.8 . . ?
C51 C50 H50B 107.8 . . ?
H50A C50 H50B 107.1 . . ?
C47 C51 C50 115.7(6) 3_566 . ?
C47 C51 H51A 108.4 3_566 . ?
C50 C51 H51A 108.4 . . ?
C47 C51 H51B 108.4 3_566 . ?
C50 C51 H51B 108.4 . . ?
H51A C51 H51B 107.4 . . ?
N12 C52 H52A 109.5 . . ?
N12 C52 H52B 109.5 . . ?
H52A C52 H52B 109.5 . . ?
N12 C52 H52C 109.5 . . ?
H52A C52 H52C 109.5 . . ?
H52B C52 H52C 109.5 . . ?
C6 N1 C2 117.5(5) . . ?
C7 N2 C17 113.4(5) . . ?
C7 N2 C8 112.9(5) . . ?
C17 N2 C8 113.0(5) . . ?
C10 N3 C9 111.9(5) . . ?
C10 N3 C25 113.3(5) . . ?
C9 N3 C25 108.6(5) . . ?
C10 N3 H3N 107.6 . . ?
C9 N3 H3N 107.6 . . ?
C25 N3 H3N 107.6 . . ?
C13 N4 C18 113.4(5) . . ?
C13 N4 C12 115.2(5) . . ?
C18 N4 C12 108.4(5) . . ?
C26 N5 C15 111.3(5) . . ?
C26 N5 C14 109.8(5) . . ?
C15 N5 C14 109.2(4) . . ?
C26 N5 H5N 108.8 . . ?
C15 N5 H5N 108.8 . . ?
C14 N5 H5N 108.8 . . ?
C23 N6 C19 117.0(5) . . ?
C32 N7 C28 119.4(5) . . ?
C34 N8 C33 113.4(5) . . ?
C34 N8 C36 113.4(5) . . ?
C33 N8 C36 113.4(5) . . ?
C38 N9 C37 119.7(6) . . ?
C38 N9 C39 103.7(7) . . ?
C37 N9 C39 105.5(5) . . ?
C38 N9 H9N 109.1 . . ?
C37 N9 H9N 109.1 . . ?
C39 N9 H9N 109.1 . . ?
C45 N10 C41 117.8(6) . . ?
C47 N11 C46 114.7(6) . . ?
C47 N11 C48 107.7(6) . . ?
C46 N11 C48 112.4(6) . . ?
C50 N12 C49 110.0(5) . . ?
C50 N12 C52 112.2(6) . . ?
C49 N12 C52 107.5(5) . . ?
C50 N12 H12N 109 . . ?
C49 N12 H12N 109 . . ?
C52 N12 H12N 109 . . ?
C1 O1 La1 92.2(3) . . ?
C1 O2 La1 95.5(3) . . ?
C24 O4 La1 175.1(4) 2_545 . ?
C27 O5 La1 95.1(3) . . ?
C27 O6 La1 90.8(3) . . ?
La1 O9 H91 126(4) . . ?
La1 O9 H92 127(4) . . ?
H91 O9 H92 106(4) . . ?
La1 O10 H101 124(4) . . ?
La1 O10 H102 120(4) . . ?
H101 O10 H102 111(4) . . ?
La1 O11 H111 122(4) . . ?
La1 O11 H112 130(4) . . ?
H111 O11 H112 106(4) . . ?
La1 O12 H121 122(4) . . ?
La1 O12 H122 125(4) . . ?
H121 O12 H122 106(4) . . ?
H11W O1W H12W 105(4) . . ?
H21W O2W H22W 103(4) . . ?
H31W O3W H32W 106(4) . . ?
H41W O4W H42W 110(5) . . ?
F5 P1 F6 90.8(2) . . ?
F5 P1 F3 91.1(2) . . ?
F6 P1 F3 91.1(2) . . ?
F5 P1 F2 179.0(2) . . ?
F6 P1 F2 89.7(2) . . ?
F3 P1 F2 89.7(2) . . ?
F5 P1 F1 90.4(2) . . ?
F6 P1 F1 178.3(2) . . ?
F3 P1 F1 89.9(2) . . ?
F2 P1 F1 89.0(2) . . ?
F5 P1 F4 90.7(2) . . ?
F6 P1 F4 89.4(2) . . ?
F3 P1 F4 178.2(2) . . ?
F2 P1 F4 88.52(19) . . ?
F1 P1 F4 89.55(19) . . ?
F12 P2 F10 94.8(4) . . ?
F12 P2 F11 89.3(3) . . ?
F10 P2 F11 90.1(3) . . ?
F12 P2 F7 88.0(4) . . ?
F10 P2 F7 177.0(4) . . ?
F11 P2 F7 91.2(3) . . ?
F12 P2 F8 92.5(3) . . ?
F10 P2 F8 91.1(3) . . ?
F11 P2 F8 177.7(3) . . ?
F7 P2 F8 87.5(3) . . ?
F12 P2 F9 177.3(4) . . ?
F10 P2 F9 87.7(3) . . ?
F11 P2 F9 89.7(3) . . ?
F7 P2 F9 89.5(4) . . ?
F8 P2 F9 88.4(3) . . ?
F18 P3 F16 88.8(3) . . ?
F18 P3 F17 91.7(3) . . ?
F16 P3 F17 179.2(3) . . ?
F18 P3 F15 179.0(3) . . ?
F16 P3 F15 91.1(3) . . ?
F17 P3 F15 88.4(3) . . ?
F18 P3 F14 89.6(3) . . ?
F16 P3 F14 89.8(3) . . ?
F17 P3 F14 89.6(2) . . ?
F15 P3 F14 89.5(2) . . ?
F18 P3 F13 91.1(3) . . ?
F16 P3 F13 90.2(2) . . ?
F17 P3 F13 90.4(2) . . ?
F15 P3 F13 89.9(2) . . ?
F14 P3 F13 179.4(3) . . ?

loop_
_geom_bond_atom_site_label_1
_geom_bond_atom_site_label_2
_geom_bond_distance
_geom_bond_site_symmetry_2
_geom_bond_publ_flag
La1 O4 2.418(4) . y
La1 O10 2.498(4) . y
La1 O5 2.509(3) . y
La1 O11 2.556(4) . y
La1 O12 2.564(4) . y
La1 O9 2.564(4) . y
La1 O2 2.574(4) . y
La1 O6 2.606(4) . y
La1 O1 2.647(4) . y
La1 C27 2.910(6) . y
La1 C1 2.968(5) . y
C1 O1 1.246(6) . ?
C1 O2 1.252(6) . ?
C1 C2 1.511(7) . ?
C2 N1 1.351(7) . ?
C2 C3 1.380(8) . ?
C3 C4 1.374(8) . ?
C3 H3 0.95 . ?
C4 C5 1.381(9) . ?
C4 H4 0.95 . ?
C5 C6 1.388(8) . ?
C5 H5 0.95 . ?
C6 N1 1.337(7) . ?
C6 C7 1.514(8) . ?
C7 N2 1.455(7) . ?
C7 H7A 0.99 . ?
C7 H7B 0.99 . ?
C8 N2 1.465(7) . ?
C8 C9 1.500(8) . ?
C8 H8A 0.99 . ?
C8 H8B 0.99 . ?
C9 N3 1.491(7) . ?
C9 H9A 0.99 . ?
C9 H9B 0.99 . ?
C10 N3 1.490(7) . ?
C10 C11 1.516(8) . ?
C10 H10A 0.99 . ?
C10 H10B 0.99 . ?
C11 C12 1.489(8) . ?
C11 H11A 0.99 . ?
C11 H11B 0.99 . ?
C12 N4 1.488(7) . ?
C12 H12A 0.99 . ?
C12 H12B 0.99 . ?
C13 N4 1.437(7) . ?
C13 C14 1.503(8) . ?
C13 H13A 0.99 . ?
C13 H13B 0.99 . ?
C14 N5 1.517(7) . ?
C14 H14A 0.99 . ?
C14 H14B 0.99 . ?
C15 N5 1.504(7) . ?
C15 C16 1.531(8) . ?
C15 H15A 0.99 . ?
C15 H15B 0.99 . ?
C16 C17 1.508(8) . ?
C16 H16A 0.99 . ?
C16 H16B 0.99 . ?
C17 N2 1.462(7) . ?
C17 H17A 0.99 . ?
C17 H17B 0.99 . ?
C18 N4 1.468(7) . ?
C18 C19 1.493(8) . ?
C18 H18A 0.99 . ?
C18 H18B 0.99 . ?
C19 N6 1.354(7) . ?
C19 C20 1.372(9) . ?
C20 C21 1.374(10) . ?
C20 H20 0.95 . ?
C21 C22 1.357(9) . ?
C21 H21 0.95 . ?
C22 C23 1.381(9) . ?
C22 H22 0.95 . ?
C23 N6 1.346(7) . ?
C23 C24 1.506(8) . ?
C24 O3 1.247(6) . ?
C24 O4 1.264(6) 2 ?
C25 N3 1.495(7) . ?
C25 H25A 0.98 . ?
C25 H25B 0.98 . ?
C25 H25C 0.98 . ?
C26 N5 1.493(8) . ?
C26 H26A 0.98 . ?
C26 H26B 0.98 . ?
C26 H26C 0.98 . ?
C27 O6 1.256(6) . ?
C27 O5 1.267(6) . ?
C27 C28 1.500(8) . ?
C28 N7 1.339(7) . ?
C28 C29 1.382(8) . ?
C29 C30 1.387(8) . ?
C29 H29 0.95 . ?
C30 C31 1.378(8) . ?
C30 H30 0.95 . ?
C31 C32 1.421(9) . ?
C31 H31 0.95 . ?
C32 N7 1.327(7) . ?
C32 C33 1.501(8) . ?
C33 N8 1.454(7) . ?
C33 H33A 0.99 . ?
C33 H33B 0.99 . ?
C34 N8 1.448(8) . ?
C34 C35 1.568(10) . ?
C34 H34A 0.99 . ?
C34 H34B 0.99 . ?
C35 C38 1.415(10) 3_556 ?
C35 H35A 0.99 . ?
C35 H35B 0.99 . ?
C36 N8 1.455(7) . ?
C36 C37 1.499(8) . ?
C36 H36A 0.99 . ?
C36 H36B 0.99 . ?
C37 N9 1.492(7) . ?
C37 H37A 0.99 . ?
C37 H37B 0.99 . ?
C38 C35 1.415(10) 3_556 ?
C38 N9 1.427(9) . ?
C38 H38A 0.99 . ?
C38 H38B 0.99 . ?
C39 N9 1.541(10) . ?
C39 H39A 0.98 . ?
C39 H39B 0.98 . ?
C39 H39C 0.98 . ?
C40 O7 1.244(7) . ?
C40 O8 1.269(7) . ?
C40 C41 1.501(8) . ?
C41 N10 1.348(7) . ?
C41 C42 1.379(8) . ?
C42 C43 1.396(9) . ?
C42 H42 0.95 . ?
C43 C44 1.364(9) . ?
C43 H43 0.95 . ?
C44 C45 1.396(9) . ?
C44 H44 0.95 . ?
C45 N10 1.338(7) . ?
C45 C46 1.532(9) . ?
C46 N11 1.461(9) . ?
C46 H46A 0.99 . ?
C46 H46B 0.99 . ?
C47 N11 1.435(9) . ?
C47 C51 1.486(11) 3_566 ?
C47 H47A 0.99 . ?
C47 H47B 0.99 . ?
C48 N11 1.490(9) . ?
C48 C49 1.495(10) . ?
C48 H48A 0.99 . ?
C48 H48B 0.99 . ?
C49 N12 1.501(8) . ?
C49 H49A 0.99 . ?
C49 H49B 0.99 . ?
C50 N12 1.498(8) . ?
C50 C51 1.499(9) . ?
C50 H50A 0.99 . ?
C50 H50B 0.99 . ?
C51 C47 1.486(11) 3_566 ?
C51 H51A 0.99 . ?
C51 H51B 0.99 . ?
C52 N12 1.504(8) . ?
C52 H52A 0.98 . ?
C52 H52B 0.98 . ?
C52 H52C 0.98 . ?
N3 H3N 1 . ?
N5 H5N 1 . ?
N9 H9N 1 . ?
N12 H12N 1 . ?
O4 C24 1.264(6) 2_545 ?
F18 P3 1.558(5) . ?
O9 H91 0.840(19) . ?
O9 H92 0.837(19) . ?
O10 H101 0.840(19) . ?
O10 H102 0.819(19) . ?
O11 H111 0.832(19) . ?
O11 H112 0.837(19) . ?
O12 H121 0.844(19) . ?
O12 H122 0.834(19) . ?
O1W H11W 0.844(19) . ?
O1W H12W 0.845(19) . ?
O2W H21W 0.85(2) . ?
O2W H22W 0.84(2) . ?
O3W H31W 0.84(2) . ?
O3W H32W 0.83(2) . ?
O4W H41W 0.84(2) . ?
O4W H42W 0.83(2) . ?
F1 P1 1.605(4) . ?
F2 P1 1.600(4) . ?
F3 P1 1.589(4) . ?
F4 P1 1.614(4) . ?
F5 P1 1.575(4) . ?
F6 P1 1.587(4) . ?
F7 P2 1.579(5) . ?
F8 P2 1.584(5) . ?
F9 P2 1.593(5) . ?
F10 P2 1.558(5) . ?
F11 P2 1.567(4) . ?
F12 P2 1.538(5) . ?
F13 P3 1.603(4) . ?
F14 P3 1.584(4) . ?
F15 P3 1.574(5) . ?
F16 P3 1.569(5) . ?
F17 P3 1.570(5) . ?

loop_
_geom_hbond_atom_site_label_D
_geom_hbond_atom_site_label_H
_geom_hbond_atom_site_label_A
_geom_hbond_distance_DH
_geom_hbond_distance_HA
_geom_hbond_distance_DA
_geom_hbond_angle_DHA
_geom_hbond_site_symmetry_A
O3W H31W O3 0.84(2) 1.85(2) 2.680(6) 175(6) .
O3W H32W O4W 0.83(2) 1.94(2) 2.769(7) 176(6) .
O4W H41W F15 0.84(2) 2.14(5) 2.909(7) 153(8) 1_655
O4W H42W F12 0.83(2) 2.42(8) 2.967(7) 125(8) 1_655
N3 H3N N1 1 1.96 2.917(6) 159.3 .
N3 H3N O1 1 2.57 3.166(6) 118.3 .
N5 H5N N6 1 2.07 3.028(7) 160 .
N9 H9N N7 1 2 2.930(7) 154.5 .
N9 H9N O5 1 2.54 3.077(6) 113.6 .
N12 H12N N10 1 2.09 3.041(7) 158.9 .
O9 H91 O8 0.840(19) 1.94(3) 2.746(5) 160(6) 2_545
O9 H92 O1W 0.837(19) 1.98(2) 2.812(6) 174(6) 3
O10 H101 O2W 0.840(19) 1.90(2) 2.743(6) 177(6) .
O10 H102 O1W 0.819(19) 1.90(2) 2.716(5) 171(7) .
O11 H111 F2 0.832(19) 2.45(5) 2.992(5) 124(5) .
O11 H111 F4 0.832(19) 2.15(2) 2.983(5) 178(6) .
O11 H112 O8 0.837(19) 1.92(3) 2.699(6) 154(5) 2_545
O12 H121 O7 0.844(19) 1.91(2) 2.744(5) 170(6) 4_565
O12 H122 O3W 0.834(19) 2.01(2) 2.832(6) 167(6) 2_545
O1W H11W O8 0.844(19) 1.95(2) 2.785(6) 170(6) 2_545
O1W H12W O3W 0.845(19) 1.85(3) 2.672(6) 163(6) 4_565
O2W H21W O7 0.85(2) 2.00(3) 2.804(6) 158(6) 4_565
O2W H22W F10 0.84(2) 2.23(4) 3.000(6) 153(6) .

loop_
_geom_torsion_atom_site_label_1
_geom_torsion_atom_site_label_2
_geom_torsion_atom_site_label_3
_geom_torsion_atom_site_label_4
_geom_torsion
_geom_torsion_site_symmetry_1
_geom_torsion_site_symmetry_4
O1 C1 C2 N1 2.1(7) . .
O2 C1 C2 N1 -177.4(5) . .
O1 C1 C2 C3 -177.9(5) . .
O2 C1 C2 C3 2.5(8) . .
N1 C2 C3 C4 1.8(9) . .
C1 C2 C3 C4 -178.1(5) . .
C2 C3 C4 C5 -2.8(9) . .
C3 C4 C5 C6 1.3(10) . .
C4 C5 C6 N1 1.4(9) . .
C4 C5 C6 C7 -179.9(6) . .
N1 C6 C7 N2 -27.4(8) . .
C5 C6 C7 N2 153.9(6) . .
N2 C8 C9 N3 -51.4(7) . .
N3 C10 C11 C12 -160.6(5) . .
C10 C11 C12 N4 66.7(7) . .
N4 C13 C14 N5 49.7(7) . .
N5 C15 C16 C17 92.3(7) . .
C15 C16 C17 N2 62.6(7) . .
N4 C18 C19 N6 56.6(7) . .
N4 C18 C19 C20 -121.8(7) . .
N6 C19 C20 C21 -0.5(11) . .
C18 C19 C20 C21 177.7(7) . .
C19 C20 C21 C22 0.8(13) . .
C20 C21 C22 C23 1.5(14) . .
C21 C22 C23 N6 -4.3(12) . .
C21 C22 C23 C24 175.4(7) . .
N6 C23 C24 O3 -3.1(8) . .
C22 C23 C24 O3 177.1(7) . .
N6 C23 C24 O4 175.4(5) . 2
C22 C23 C24 O4 -4.3(9) . 2
O6 C27 C28 N7 164.5(5) . .
O5 C27 C28 N7 -17.1(7) . .
O6 C27 C28 C29 -19.0(8) . .
O5 C27 C28 C29 159.4(5) . .
N7 C28 C29 C30 -0.7(9) . .
C27 C28 C29 C30 -176.9(5) . .
C28 C29 C30 C31 -0.5(9) . .
C29 C30 C31 C32 0.2(9) . .
C30 C31 C32 N7 1.2(8) . .
C30 C31 C32 C33 177.9(5) . .
N7 C32 C33 N8 44.0(7) . .
C31 C32 C33 N8 -132.8(6) . .
N8 C34 C35 C38 -164.8(8) . 3_556
N8 C36 C37 N9 41.8(8) . .
O7 C40 C41 N10 37.2(7) . .
O8 C40 C41 N10 -140.9(5) . .
O7 C40 C41 C42 -143.6(6) . .
O8 C40 C41 C42 38.3(8) . .
N10 C41 C42 C43 0.8(9) . .
C40 C41 C42 C43 -178.4(5) . .
C41 C42 C43 C44 1.0(9) . .
C42 C43 C44 C45 -0.4(10) . .
C43 C44 C45 N10 -1.9(10) . .
C43 C44 C45 C46 178.9(6) . .
N10 C45 C46 N11 43.4(8) . .
C44 C45 C46 N11 -137.3(7) . .
N11 C48 C49 N12 47.6(8) . .
N12 C50 C51 C47 75.6(9) . 3_566
C5 C6 N1 C2 -2.4(8) . .
C7 C6 N1 C2 178.9(5) . .
C3 C2 N1 C6 0.8(8) . .
C1 C2 N1 C6 -179.3(5) . .
C6 C7 N2 C17 -106.2(6) . .
C6 C7 N2 C8 123.7(5) . .
C16 C17 N2 C7 65.7(6) . .
C16 C17 N2 C8 -164.2(5) . .
C9 C8 N2 C7 -71.1(6) . .
C9 C8 N2 C17 158.6(5) . .
C11 C10 N3 C9 -171.0(5) . .
C11 C10 N3 C25 -47.8(6) . .
C8 C9 N3 C10 -55.4(6) . .
C8 C9 N3 C25 178.7(5) . .
C14 C13 N4 C18 61.1(6) . .
C14 C13 N4 C12 -173.2(5) . .
C19 C18 N4 C13 -140.1(5) . .
C19 C18 N4 C12 90.6(6) . .
C11 C12 N4 C13 60.7(7) . .
C11 C12 N4 C18 -171.1(5) . .
C16 C15 N5 C26 57.7(7) . .
C16 C15 N5 C14 179.1(5) . .
C13 C14 N5 C26 -169.5(5) . .
C13 C14 N5 C15 68.2(6) . .
C22 C23 N6 C19 4.5(10) . .
C24 C23 N6 C19 -175.2(5) . .
C20 C19 N6 C23 -2.1(9) . .
C18 C19 N6 C23 179.5(5) . .
C31 C32 N7 C28 -2.3(8) . .
C33 C32 N7 C28 -179.2(5) . .
C29 C28 N7 C32 2.1(8) . .
C27 C28 N7 C32 178.5(5) . .
C35 C34 N8 C33 -61.9(8) . .
C35 C34 N8 C36 166.8(7) . .
C32 C33 N8 C34 95.3(6) . .
C32 C33 N8 C36 -133.4(5) . .
C37 C36 N8 C34 -156.1(6) . .
C37 C36 N8 C33 72.6(7) . .
C35 C38 N9 C37 -78.7(9) 3_556 .
C35 C38 N9 C39 164.2(7) 3_556 .
C36 C37 N9 C38 82.3(8) . .
C36 C37 N9 C39 -161.5(6) . .
C44 C45 N10 C41 3.6(9) . .
C46 C45 N10 C41 -177.2(6) . .
C42 C41 N10 C45 -3.1(9) . .
C40 C41 N10 C45 176.1(5) . .
C51 C47 N11 C46 -67.5(8) 3_566 .
C51 C47 N11 C48 166.5(6) 3_566 .
C45 C46 N11 C47 102.4(7) . .
C45 C46 N11 C48 -134.1(6) . .
C49 C48 N11 C47 -164.2(6) . .
C49 C48 N11 C46 68.5(7) . .
C51 C50 N12 C49 172.0(6) . .
C51 C50 N12 C52 52.4(8) . .
C48 C49 N12 C50 65.8(8) . .
C48 C49 N12 C52 -171.8(6) . .
O2 C1 O1 La1 2.0(5) . .
C2 C1 O1 La1 -177.5(4) . .
O1 C1 O2 La1 -2.1(6) . .
C2 C1 O2 La1 177.5(4) . .
O6 C27 O5 La1 -3.0(6) . .
C28 C27 O5 La1 178.7(4) . .
O5 C27 O6 La1 2.9(6) . .
C28 C27 O6 La1 -178.9(5) . .
